data_4134222
loop_
_publ_author_name
'Bar, Arun K.'
'Heras Ojea, Mar\'ia Jos\'e'
'Tang, Jinkui'
'Layfield, Richard A.'

_publ_section_title
;
 Coupling of Nitric Oxide and Release of Nitrous Oxide from
 Rare-Earth-Dinitrosyliron Complexes.
;
_journal_name_full 'Journal of the American Chemical Society'
_journal_paper_doi 10.1021/jacs.9b13571
_journal_year 2020
_chemical_formula_moiety 'C23 H29 Fe N4 O2, C16 H36 N'
_chemical_formula_sum 'C39 H65 Fe N5 O2'
_chemical_formula_weight 691.81
_space_group_crystal_system triclinic
_space_group_IT_number 2
_space_group_name_Hall '-P 1'
_space_group_name_H-M_alt 'P -1'
_atom_sites_solution_hydrogens geom
_audit_creation_date 2019-03-25
_audit_creation_method
;
Olex2 1.2
(compiled 2018.05.29 svn.r3508 for OlexSys, GUI svn.r5506)
;
_cell_angle_alpha 100.604(4)
_cell_angle_beta 111.178(4)
_cell_angle_gamma 91.002(4)
_cell_formula_units_Z 2
_cell_length_a 11.5668(5)
_cell_length_b 12.4022(5)
_cell_length_c 15.0090(8)
_cell_measurement_reflns_used 4371
_cell_measurement_temperature 150.0(3)
_cell_measurement_theta_max 27.0040
_cell_measurement_theta_min 3.3440
_cell_volume 1965.10(17)
_computing_cell_refinement 'CrysAlisPro 1.171.38.46 (Rigaku OD, 2015)'
_computing_data_collection 'CrysAlisPro 1.171.38.46 (Rigaku OD, 2015)'
_computing_data_reduction 'CrysAlisPro 1.171.38.46 (Rigaku OD, 2015)'
_computing_molecular_graphics 'Olex2 (Dolomanov et al., 2009)'
_computing_publication_material 'Olex2 (Dolomanov et al., 2009)'
_computing_structure_refinement 'ShelXL (Sheldrick, 2015)'
_diffrn_ambient_environment N~2~
_diffrn_ambient_temperature 150.0(3)
_diffrn_detector 'CCD plate'
_diffrn_detector_area_resol_mean 8.0714
_diffrn_detector_type Eos
_diffrn_measured_fraction_theta_full 0.991
_diffrn_measured_fraction_theta_max 0.985
_diffrn_measurement_details
;
List of Runs (angles in degrees, time in seconds):

  # Type    Start    End  Width  t~exp~   \w     \q     \k     \f   Frames
--------------------------------------------------------------------------
  1  \w    -56.00  49.00   1.00   12.50    --  -19.95  77.00   0.00  105
  2  \w    -11.00  95.00   1.00   12.50    --   21.12  77.00 120.00  106
  3  \w    -13.00  93.00   1.00   12.50    --   21.12  77.00-120.00  106
;
_diffrn_measurement_device 'four-circle diffractometer'
_diffrn_measurement_device_type 'SuperNova, Single source at offset, Eos'
_diffrn_measurement_method '\w scans'
_diffrn_orient_matrix_type 'CrysAlisPro convention (1999,Acta A55,543-557)'
_diffrn_orient_matrix_UB_11 0.0579265000
_diffrn_orient_matrix_UB_12 -0.0231142000
_diffrn_orient_matrix_UB_13 0.0103899000
_diffrn_orient_matrix_UB_21 -0.0304187000
_diffrn_orient_matrix_UB_22 -0.0527913000
_diffrn_orient_matrix_UB_23 -0.0070737000
_diffrn_orient_matrix_UB_31 -0.0089800000
_diffrn_orient_matrix_UB_32 -0.0096427000
_diffrn_orient_matrix_UB_33 -0.0502225000
_diffrn_radiation_monochromator mirror
_diffrn_radiation_probe x-ray
_diffrn_radiation_type MoK\a
_diffrn_radiation_wavelength 0.71073
_diffrn_reflns_av_R_equivalents 0.0331
_diffrn_reflns_av_unetI/netI 0.0667
_diffrn_reflns_Laue_measured_fraction_full 0.991
_diffrn_reflns_Laue_measured_fraction_max 0.985
_diffrn_reflns_limit_h_max 13
_diffrn_reflns_limit_h_min -10
_diffrn_reflns_limit_k_max 13
_diffrn_reflns_limit_k_min -14
_diffrn_reflns_limit_l_max 18
_diffrn_reflns_limit_l_min -18
_diffrn_reflns_number 9528
_diffrn_reflns_point_group_measured_fraction_full 0.991
_diffrn_reflns_point_group_measured_fraction_max 0.985
_diffrn_reflns_theta_full 25.000
_diffrn_reflns_theta_max 25.349
_diffrn_reflns_theta_min 2.645
_diffrn_source 'micro-focus sealed X-ray tube'
_diffrn_source_type 'SuperNova (Mo) X-ray Source'
_exptl_absorpt_coefficient_mu 0.422
_exptl_absorpt_correction_T_max 1.00000
_exptl_absorpt_correction_T_min 0.64850
_exptl_absorpt_correction_type multi-scan
_exptl_absorpt_process_details
;
CrysAlisPro 1.171.38.46 (Rigaku Oxford Diffraction, 2015)
Empirical absorption correction using spherical harmonics,
 implemented in SCALE3 ABSPACK scaling algorithm.
;
_exptl_crystal_colour yellow
_exptl_crystal_density_diffrn 1.169
_exptl_crystal_description needle
_exptl_crystal_F_000 752
_exptl_crystal_size_max 0.20
_exptl_crystal_size_mid 0.08
_exptl_crystal_size_min 0.06
_refine_diff_density_max 0.571
_refine_diff_density_min -0.482
_refine_diff_density_rms 0.068
_refine_ls_extinction_method none
_refine_ls_goodness_of_fit_ref 1.043
_refine_ls_hydrogen_treatment constr
_refine_ls_matrix_type full
_refine_ls_number_parameters 424
_refine_ls_number_reflns 7075
_refine_ls_number_restraints 0
_refine_ls_restrained_S_all 1.043
_refine_ls_R_factor_all 0.0712
_refine_ls_R_factor_gt 0.0571
_refine_ls_shift/su_max 0.000
_refine_ls_shift/su_mean 0.000
_refine_ls_structure_factor_coef Fsqd
_refine_ls_weighting_details 'w=1/[\s^2^(Fo^2^)+(0.0723P)^2^+1.5731P] where P=(Fo^2^+2Fc^2^)/3'
_refine_ls_weighting_scheme calc
_refine_ls_wR_factor_gt 0.1471
_refine_ls_wR_factor_ref 0.1618
_reflns_Friedel_coverage 0.000
_reflns_number_gt 5774
_reflns_number_total 7075
_reflns_threshold_expression 'I > 2\s(I)'
_cod_data_source_file ja9b13571_si_003.cif
_cod_data_source_block aral686
_cod_database_code 4134222
_shelx_shelxl_version_number 2018/3
_chemical_oxdiff_formula C50H60N5O2Fe1
_chemical_oxdiff_usercomment AB75
_shelx_space_group_comment
;
The symmetry employed for this shelxl refinement is uniquely defined
by the following loop, which should always be used as a source of
symmetry information in preference to the above space-group names.
They are only intended as comments.
;
_reflns_odcompleteness_completeness 99.02
_reflns_odcompleteness_iscentric 1
_reflns_odcompleteness_theta 25.07
_olex2_refinement_description
;
1. Fixed Uiso
 At 1.2 times of:
  All C(H) groups, All C(H,H) groups
 At 1.5 times of:
  All C(H,H,H) groups
2.a Secondary CH2 refined with riding coordinates:
 C36(H36A,H36B), C27(H27A,H27B), C37(H37A,H37B), C31(H31A,H31B), C33(H33A,
 H33B), C34(H34A,H34B), C30(H30A,H30B), C38(H38A,H38B), C32(H32A,H32B),
 C29(H29A,H29B), C26(H26A,H26B), C25(H25A,H25B)
2.b Me refined with riding coordinates:
 C12(H12A,H12B,H12C), C14(H14A,H14B,H14C), C22(H22A,H22B,H22C), C5(H5A,H5B,
 H5C), C13(H13A,H13B,H13C), C35(H35A,H35B,H35C), C1(H1A,H1B,H1C), C21(H21A,H21B,
 H21C), C28(H28A,H28B,H28C), C23(H23A,H23B,H23C), C39(H39A,H39B,H39C), C24(H24A,
 H24B,H24C)
2.c Aromatic/amide H refined with riding coordinates:
 C3(H3), C8(H8), C19(H19), C17(H17), C10(H10)
;
_olex2_date_sample_data_collection 2018-01-25
_olex2_submission_special_instructions 'No special instructions were received'
_oxdiff_exptl_absorpt_empirical_details
;
Empirical correction (ABSPACK) includes:
- Absorption correction using spherical harmonics
- Frame scaling
- Detector area scaling
;
_oxdiff_exptl_absorpt_empirical_full_max 1.417
_oxdiff_exptl_absorpt_empirical_full_min 0.709

loop_
_space_group_symop_operation_xyz
'x, y, z'
'-x, -y, -z'

loop_
_atom_site_label
_atom_site_type_symbol
_atom_site_fract_x
_atom_site_fract_y
_atom_site_fract_z
_atom_site_U_iso_or_equiv
_atom_site_adp_type
_atom_site_occupancy
_atom_site_site_symmetry_order
_atom_site_calc_flag
_atom_site_refinement_flags_posn
_atom_site_refinement_flags_adp
_atom_site_refinement_flags_occupancy
_atom_site_disorder_assembly
_atom_site_disorder_group
Fe1 Fe 0.50689(4) 0.70458(3) 0.26269(3) 0.02450(15) Uani 1 1 d . . . . .
O1 O 0.6916(2) 0.58447(19) 0.37702(17) 0.0385(6) Uani 1 1 d . . . . .
N4 N 0.3564(2) 0.7200(2) 0.30079(18) 0.0254(6) Uani 1 1 d . . . . .
N3 N 0.5412(2) 0.8702(2) 0.29504(18) 0.0264(6) Uani 1 1 d . . . . .
N1 N 0.6132(2) 0.6410(2) 0.33532(19) 0.0286(6) Uani 1 1 d . . . . .
O2 O 0.4727(3) 0.5983(2) 0.06962(17) 0.0527(7) Uani 1 1 d . . . . .
N5 N 0.7330(2) 0.3440(2) 0.19472(17) 0.0254(6) Uani 1 1 d . . . . .
N2 N 0.4738(2) 0.6530(2) 0.14559(19) 0.0326(6) Uani 1 1 d . . . . .
C6 C 0.6523(3) 0.9088(2) 0.2858(2) 0.0255(6) Uani 1 1 d . . . . .
C15 C 0.3046(3) 0.6191(2) 0.3100(2) 0.0265(7) Uani 1 1 d . . . . .
C36 C 0.7203(3) 0.2731(2) 0.0970(2) 0.0267(7) Uani 1 1 d . . . . .
H36A H 0.679094 0.201882 0.091049 0.032 Uiso 1 1 calc R . . . .
H36B H 0.665915 0.306946 0.045784 0.032 Uiso 1 1 calc R . . . .
C7 C 0.6450(3) 0.9353(2) 0.1970(2) 0.0299(7) Uani 1 1 d . . . . .
C2 C 0.4737(3) 0.9438(2) 0.3235(2) 0.0290(7) Uani 1 1 d . . . . .
C4 C 0.3081(3) 0.8119(3) 0.3242(2) 0.0291(7) Uani 1 1 d . . . . .
C9 C 0.8694(3) 0.9821(2) 0.2631(2) 0.0300(7) Uani 1 1 d . . . . .
C27 C 0.6037(3) 0.3668(3) 0.1935(2) 0.0292(7) Uani 1 1 d . . . . .
H27A H 0.611661 0.403157 0.258705 0.035 Uiso 1 1 calc R . . . .
H27B H 0.570907 0.417927 0.150682 0.035 Uiso 1 1 calc R . . . .
C37 C 0.8389(3) 0.2540(3) 0.0783(2) 0.0303(7) Uani 1 1 d . . . . .
H37A H 0.898392 0.227278 0.132116 0.036 Uiso 1 1 calc R . . . .
H37B H 0.875323 0.322855 0.073715 0.036 Uiso 1 1 calc R . . . .
C11 C 0.7676(3) 0.9174(2) 0.3625(2) 0.0272(7) Uani 1 1 d . . . . .
C16 C 0.3464(3) 0.5903(3) 0.4021(2) 0.0288(7) Uani 1 1 d . . . . .
C3 C 0.3609(3) 0.9172(3) 0.3323(2) 0.0335(8) Uani 1 1 d . . . . .
H3 H 0.316279 0.975839 0.345042 0.040 Uiso 1 1 calc R . . . .
C8 C 0.7540(3) 0.9721(2) 0.1882(2) 0.0324(7) Uani 1 1 d . . . . .
H8 H 0.749108 0.990640 0.129804 0.039 Uiso 1 1 calc R . . . .
C20 C 0.2166(3) 0.5487(3) 0.2293(2) 0.0283(7) Uani 1 1 d . . . . .
C31 C 0.8085(3) 0.4530(2) 0.2140(2) 0.0264(7) Uani 1 1 d . . . . .
H31A H 0.894738 0.438803 0.227277 0.032 Uiso 1 1 calc R . . . .
H31B H 0.805084 0.499070 0.272526 0.032 Uiso 1 1 calc R . . . .
C19 C 0.1722(3) 0.4500(3) 0.2420(2) 0.0314(7) Uani 1 1 d . . . . .
H19 H 0.113284 0.403186 0.188536 0.038 Uiso 1 1 calc R . . . .
C33 C 0.8433(3) 0.3459(3) 0.3788(2) 0.0335(7) Uani 1 1 d . . . . .
H33A H 0.773920 0.377430 0.392580 0.040 Uiso 1 1 calc R . . . .
H33B H 0.904259 0.405646 0.387811 0.040 Uiso 1 1 calc R . . . .
C34 C 0.9017(3) 0.2699(3) 0.4487(2) 0.0324(7) Uani 1 1 d . . . . .
H34A H 0.836443 0.222958 0.452620 0.039 Uiso 1 1 calc R . . . .
H34B H 0.953974 0.223002 0.423719 0.039 Uiso 1 1 calc R . . . .
C30 C 0.7679(3) 0.5174(3) 0.1325(2) 0.0300(7) Uani 1 1 d . . . . .
H30A H 0.784916 0.478708 0.076883 0.036 Uiso 1 1 calc R . . . .
H30B H 0.679000 0.523854 0.111826 0.036 Uiso 1 1 calc R . . . .
C12 C 0.5218(3) 0.9226(3) 0.1131(2) 0.0389(8) Uani 1 1 d . . . . .
H12A H 0.457480 0.896530 0.132289 0.058 Uiso 1 1 calc R . . . .
H12B H 0.503792 0.992509 0.094966 0.058 Uiso 1 1 calc R . . . .
H12C H 0.525449 0.870575 0.058435 0.058 Uiso 1 1 calc R . . . .
C14 C 0.7754(3) 0.8895(3) 0.4577(2) 0.0357(8) Uani 1 1 d . . . . .
H14A H 0.693754 0.865899 0.453403 0.054 Uiso 1 1 calc R . . . .
H14B H 0.828834 0.831438 0.471425 0.054 Uiso 1 1 calc R . . . .
H14C H 0.808664 0.953469 0.509115 0.054 Uiso 1 1 calc R . . . .
C38 C 0.8108(3) 0.1694(3) -0.0170(2) 0.0361(8) Uani 1 1 d . . . . .
H38A H 0.770417 0.102146 -0.013142 0.043 Uiso 1 1 calc R . . . .
H38B H 0.753573 0.197881 -0.070733 0.043 Uiso 1 1 calc R . . . .
C17 C 0.2998(3) 0.4910(3) 0.4108(2) 0.0333(7) Uani 1 1 d . . . . .
H17 H 0.327625 0.471554 0.471592 0.040 Uiso 1 1 calc R . . . .
C32 C 0.7982(3) 0.2817(2) 0.2745(2) 0.0267(7) Uani 1 1 d . . . . .
H32A H 0.741476 0.219893 0.268582 0.032 Uiso 1 1 calc R . . . .
H32B H 0.869292 0.251741 0.262506 0.032 Uiso 1 1 calc R . . . .
C18 C 0.2128(3) 0.4193(3) 0.3317(3) 0.0338(8) Uani 1 1 d . . . . .
C29 C 0.8374(3) 0.6310(3) 0.1682(2) 0.0356(8) Uani 1 1 d . . . . .
H29A H 0.926234 0.623827 0.193374 0.043 Uiso 1 1 calc R . . . .
H29B H 0.816082 0.670669 0.221333 0.043 Uiso 1 1 calc R . . . .
C10 C 0.8738(3) 0.9540(2) 0.3498(2) 0.0299(7) Uani 1 1 d . . . . .
H10 H 0.950343 0.959828 0.400959 0.036 Uiso 1 1 calc R . . . .
C22 C 0.4391(3) 0.6661(3) 0.4898(2) 0.0382(8) Uani 1 1 d . . . . .
H22A H 0.461406 0.730882 0.470903 0.057 Uiso 1 1 calc R . . . .
H22B H 0.402955 0.686867 0.538173 0.057 Uiso 1 1 calc R . . . .
H22C H 0.512148 0.629131 0.516442 0.057 Uiso 1 1 calc R . . . .
C5 C 0.1910(3) 0.8055(3) 0.3468(3) 0.0394(8) Uani 1 1 d . . . . .
H5A H 0.167806 0.878485 0.362335 0.059 Uiso 1 1 calc R . . . .
H5B H 0.124813 0.763411 0.291051 0.059 Uiso 1 1 calc R . . . .
H5C H 0.206181 0.770515 0.401498 0.059 Uiso 1 1 calc R . . . .
C26 C 0.5096(3) 0.2671(3) 0.1609(3) 0.0351(8) Uani 1 1 d . . . . .
H26A H 0.488356 0.238205 0.091784 0.042 Uiso 1 1 calc R . . . .
H26B H 0.546318 0.210205 0.195891 0.042 Uiso 1 1 calc R . . . .
C13 C 0.9853(3) 1.0219(3) 0.2507(3) 0.0404(8) Uani 1 1 d . . . . .
H13A H 1.056036 1.023628 0.309598 0.061 Uiso 1 1 calc R . . . .
H13B H 0.996544 0.972783 0.197554 0.061 Uiso 1 1 calc R . . . .
H13C H 0.977326 1.094569 0.236882 0.061 Uiso 1 1 calc R . . . .
C35 C 0.9794(3) 0.3348(3) 0.5502(2) 0.0379(8) Uani 1 1 d . . . . .
H35A H 1.014883 0.284764 0.592463 0.057 Uiso 1 1 calc R . . . .
H35B H 1.044987 0.380414 0.546729 0.057 Uiso 1 1 calc R . . . .
H35C H 0.927571 0.380370 0.575602 0.057 Uiso 1 1 calc R . . . .
C1 C 0.5194(3) 1.0654(3) 0.3515(3) 0.0398(8) Uani 1 1 d . . . . .
H1A H 0.460021 1.107417 0.370257 0.060 Uiso 1 1 calc R . . . .
H1B H 0.598152 1.077077 0.405202 0.060 Uiso 1 1 calc R . . . .
H1C H 0.529058 1.088535 0.296752 0.060 Uiso 1 1 calc R . . . .
C21 C 0.1710(3) 0.5801(3) 0.1314(2) 0.0387(8) Uani 1 1 d . . . . .
H21A H 0.211608 0.650416 0.136489 0.058 Uiso 1 1 calc R . . . .
H21B H 0.189637 0.525594 0.085403 0.058 Uiso 1 1 calc R . . . .
H21C H 0.082657 0.584508 0.109697 0.058 Uiso 1 1 calc R . . . .
C25 C 0.3931(3) 0.2958(3) 0.1792(3) 0.0429(9) Uani 1 1 d . . . . .
H25A H 0.360052 0.356515 0.148149 0.051 Uiso 1 1 calc R . . . .
H25B H 0.413840 0.320018 0.248856 0.051 Uiso 1 1 calc R . . . .
C28 C 0.8073(4) 0.6966(3) 0.0882(3) 0.0444(9) Uani 1 1 d . . . . .
H28A H 0.853270 0.767817 0.113953 0.067 Uiso 1 1 calc R . . . .
H28B H 0.829864 0.658365 0.036040 0.067 Uiso 1 1 calc R . . . .
H28C H 0.719752 0.705190 0.063988 0.067 Uiso 1 1 calc R . . . .
C23 C 0.1676(4) 0.3099(3) 0.3439(3) 0.0471(9) Uani 1 1 d . . . . .
H23A H 0.206003 0.303517 0.410877 0.071 Uiso 1 1 calc R . . . .
H23B H 0.078847 0.305465 0.325461 0.071 Uiso 1 1 calc R . . . .
H23C H 0.189401 0.251145 0.303155 0.071 Uiso 1 1 calc R . . . .
C39 C 0.9271(4) 0.1430(4) -0.0375(3) 0.0547(11) Uani 1 1 d . . . . .
H39A H 0.905202 0.089953 -0.097562 0.082 Uiso 1 1 calc R . . . .
H39B H 0.966554 0.209075 -0.042706 0.082 Uiso 1 1 calc R . . . .
H39C H 0.983393 0.113367 0.014869 0.082 Uiso 1 1 calc R . . . .
C24 C 0.2941(3) 0.1993(3) 0.1407(3) 0.0475(9) Uani 1 1 d . . . . .
H24A H 0.221786 0.221309 0.153989 0.071 Uiso 1 1 calc R . . . .
H24B H 0.271986 0.175995 0.071574 0.071 Uiso 1 1 calc R . . . .
H24C H 0.325760 0.139507 0.172257 0.071 Uiso 1 1 calc R . . . .

loop_
_atom_site_aniso_label
_atom_site_aniso_U_11
_atom_site_aniso_U_22
_atom_site_aniso_U_33
_atom_site_aniso_U_23
_atom_site_aniso_U_13
_atom_site_aniso_U_12
Fe1 0.0293(3) 0.0200(2) 0.0225(3) 0.00275(18) 0.00831(19) 0.00156(17)
O1 0.0433(13) 0.0387(13) 0.0303(13) 0.0069(11) 0.0093(11) 0.0155(11)
N4 0.0313(13) 0.0210(13) 0.0236(13) 0.0046(10) 0.0098(11) 0.0006(10)
N3 0.0298(13) 0.0218(13) 0.0255(13) 0.0050(11) 0.0077(11) -0.0003(11)
N1 0.0329(14) 0.0255(14) 0.0278(14) 0.0053(11) 0.0116(12) 0.0039(11)
O2 0.0596(17) 0.0622(18) 0.0228(13) -0.0042(12) 0.0048(12) 0.0243(14)
N5 0.0306(13) 0.0235(13) 0.0193(13) 0.0027(10) 0.0068(11) 0.0040(11)
N2 0.0371(15) 0.0311(15) 0.0245(14) 0.0012(12) 0.0072(12) 0.0070(12)
C6 0.0345(16) 0.0157(14) 0.0238(15) 0.0010(12) 0.0096(13) -0.0018(12)
C15 0.0294(16) 0.0246(16) 0.0286(17) 0.0079(13) 0.0130(13) 0.0060(13)
C36 0.0316(16) 0.0249(16) 0.0181(15) -0.0008(12) 0.0053(13) -0.0013(13)
C7 0.0385(18) 0.0215(15) 0.0243(16) 0.0033(13) 0.0060(14) -0.0018(13)
C2 0.0402(18) 0.0209(15) 0.0245(16) 0.0046(13) 0.0104(14) 0.0025(13)
C4 0.0290(16) 0.0322(17) 0.0268(16) 0.0099(14) 0.0092(13) 0.0053(13)
C9 0.0388(18) 0.0178(15) 0.0347(18) 0.0032(13) 0.0160(15) 0.0020(13)
C27 0.0312(16) 0.0265(16) 0.0287(17) 0.0052(13) 0.0098(14) 0.0066(13)
C37 0.0318(17) 0.0309(17) 0.0254(16) 0.0015(14) 0.0093(14) 0.0025(13)
C11 0.0332(17) 0.0217(15) 0.0230(16) 0.0021(12) 0.0073(13) -0.0026(13)
C16 0.0332(17) 0.0270(16) 0.0270(16) 0.0056(13) 0.0118(14) 0.0059(13)
C3 0.0403(18) 0.0230(16) 0.0395(19) 0.0067(14) 0.0169(16) 0.0086(14)
C8 0.053(2) 0.0217(16) 0.0267(17) 0.0054(13) 0.0197(16) 0.0029(14)
C20 0.0268(16) 0.0311(17) 0.0280(17) 0.0084(14) 0.0102(13) 0.0026(13)
C31 0.0299(16) 0.0252(16) 0.0192(15) 0.0002(12) 0.0055(13) -0.0011(13)
C19 0.0274(16) 0.0305(17) 0.0340(18) 0.0032(14) 0.0105(14) -0.0013(13)
C33 0.0448(19) 0.0298(17) 0.0227(16) 0.0052(14) 0.0089(15) 0.0058(15)
C34 0.0398(18) 0.0328(18) 0.0249(17) 0.0091(14) 0.0108(14) 0.0016(14)
C30 0.0344(17) 0.0286(17) 0.0228(16) 0.0057(13) 0.0056(14) -0.0037(13)
C12 0.046(2) 0.039(2) 0.0263(17) 0.0132(15) 0.0041(15) -0.0030(16)
C14 0.0380(18) 0.0392(19) 0.0238(17) 0.0064(15) 0.0046(14) -0.0057(15)
C38 0.047(2) 0.0349(18) 0.0264(17) 0.0005(15) 0.0170(16) 0.0068(16)
C17 0.0405(18) 0.0348(18) 0.0321(18) 0.0126(15) 0.0192(15) 0.0106(15)
C32 0.0326(16) 0.0238(15) 0.0220(16) 0.0045(13) 0.0085(13) 0.0038(13)
C18 0.0338(17) 0.0300(17) 0.046(2) 0.0129(16) 0.0220(16) 0.0059(14)
C29 0.0420(19) 0.0295(17) 0.0308(18) 0.0034(14) 0.0097(15) -0.0034(15)
C10 0.0347(17) 0.0220(16) 0.0270(17) -0.0001(13) 0.0070(14) -0.0020(13)
C22 0.048(2) 0.0362(19) 0.0271(17) 0.0059(15) 0.0097(16) 0.0069(16)
C5 0.045(2) 0.0312(18) 0.050(2) 0.0105(16) 0.0252(18) 0.0102(15)
C26 0.0356(18) 0.0315(18) 0.041(2) 0.0107(15) 0.0163(16) 0.0036(14)
C13 0.045(2) 0.0359(19) 0.048(2) 0.0102(17) 0.0253(18) 0.0057(16)
C35 0.0434(19) 0.043(2) 0.0237(17) 0.0100(15) 0.0072(15) -0.0016(16)
C1 0.047(2) 0.0248(17) 0.046(2) 0.0035(16) 0.0167(17) 0.0024(15)
C21 0.0375(18) 0.041(2) 0.0307(18) 0.0084(16) 0.0047(15) -0.0058(15)
C25 0.0356(19) 0.052(2) 0.039(2) 0.0032(18) 0.0137(16) 0.0038(17)
C28 0.063(2) 0.0312(19) 0.041(2) 0.0097(16) 0.0202(19) -0.0021(17)
C23 0.052(2) 0.039(2) 0.058(3) 0.0198(19) 0.025(2) -0.0023(17)
C39 0.064(3) 0.059(3) 0.050(2) 0.006(2) 0.033(2) 0.017(2)
C24 0.037(2) 0.058(2) 0.050(2) 0.018(2) 0.0149(18) 0.0013(18)

loop_
_atom_type_symbol
_atom_type_description
_atom_type_scat_dispersion_real
_atom_type_scat_dispersion_imag
_atom_type_scat_source
C C 0.0033 0.0016 'International Tables Vol C Tables 4.2.6.8 and 6.1.1.4'
H H 0.0000 0.0000 'International Tables Vol C Tables 4.2.6.8 and 6.1.1.4'
Fe Fe 0.3463 0.8444 'International Tables Vol C Tables 4.2.6.8 and 6.1.1.4'
N N 0.0061 0.0033 'International Tables Vol C Tables 4.2.6.8 and 6.1.1.4'
O O 0.0106 0.0060 'International Tables Vol C Tables 4.2.6.8 and 6.1.1.4'

loop_
_geom_angle_atom_site_label_1
_geom_angle_atom_site_label_2
_geom_angle_atom_site_label_3
_geom_angle
_geom_angle_site_symmetry_1
_geom_angle_site_symmetry_3
_geom_angle_publ_flag
N3 Fe1 N4 89.56(10) . . ?
N1 Fe1 N4 111.55(12) . . ?
N1 Fe1 N3 114.08(12) . . ?
N1 Fe1 N2 113.13(13) . . ?
N2 Fe1 N4 114.31(12) . . ?
N2 Fe1 N3 112.18(12) . . ?
C15 N4 Fe1 114.20(19) . . ?
C4 N4 Fe1 127.6(2) . . ?
C4 N4 C15 118.0(3) . . ?
C6 N3 Fe1 114.24(19) . . ?
C2 N3 Fe1 127.6(2) . . ?
C2 N3 C6 118.2(3) . . ?
O1 N1 Fe1 170.8(2) . . ?
C36 N5 C27 108.8(2) . . ?
C31 N5 C36 111.2(2) . . ?
C31 N5 C27 108.8(2) . . ?
C31 N5 C32 109.2(2) . . ?
C32 N5 C36 108.5(2) . . ?
C32 N5 C27 110.4(2) . . ?
O2 N2 Fe1 163.4(2) . . ?
C7 C6 N3 118.9(3) . . ?
C11 C6 N3 120.9(3) . . ?
C11 C6 C7 120.1(3) . . ?
C16 C15 N4 118.5(3) . . ?
C20 C15 N4 121.2(3) . . ?
C20 C15 C16 120.3(3) . . ?
N5 C36 H36A 108.1 . . ?
N5 C36 H36B 108.1 . . ?
H36A C36 H36B 107.3 . . ?
C37 C36 N5 117.0(2) . . ?
C37 C36 H36A 108.1 . . ?
C37 C36 H36B 108.1 . . ?
C6 C7 C12 120.3(3) . . ?
C8 C7 C6 118.6(3) . . ?
C8 C7 C12 121.1(3) . . ?
N3 C2 C3 124.0(3) . . ?
N3 C2 C1 120.0(3) . . ?
C3 C2 C1 116.0(3) . . ?
N4 C4 C3 123.8(3) . . ?
N4 C4 C5 119.5(3) . . ?
C3 C4 C5 116.8(3) . . ?
C8 C9 C10 117.4(3) . . ?
C8 C9 C13 121.1(3) . . ?
C10 C9 C13 121.5(3) . . ?
N5 C27 H27A 108.3 . . ?
N5 C27 H27B 108.3 . . ?
H27A C27 H27B 107.4 . . ?
C26 C27 N5 116.0(3) . . ?
C26 C27 H27A 108.3 . . ?
C26 C27 H27B 108.3 . . ?
C36 C37 H37A 109.7 . . ?
C36 C37 H37B 109.7 . . ?
C36 C37 C38 109.9(3) . . ?
H37A C37 H37B 108.2 . . ?
C38 C37 H37A 109.7 . . ?
C38 C37 H37B 109.7 . . ?
C6 C11 C14 120.2(3) . . ?
C10 C11 C6 119.0(3) . . ?
C10 C11 C14 120.8(3) . . ?
C15 C16 C22 120.9(3) . . ?
C17 C16 C15 118.7(3) . . ?
C17 C16 C22 120.4(3) . . ?
C2 C3 H3 116.5 . . ?
C4 C3 C2 126.9(3) . . ?
C4 C3 H3 116.5 . . ?
C7 C8 H8 118.7 . . ?
C9 C8 C7 122.7(3) . . ?
C9 C8 H8 118.7 . . ?
C15 C20 C21 120.2(3) . . ?
C19 C20 C15 118.7(3) . . ?
C19 C20 C21 121.1(3) . . ?
N5 C31 H31A 108.3 . . ?
N5 C31 H31B 108.3 . . ?
N5 C31 C30 116.0(2) . . ?
H31A C31 H31B 107.4 . . ?
C30 C31 H31A 108.3 . . ?
C30 C31 H31B 108.3 . . ?
C20 C19 H19 119.0 . . ?
C18 C19 C20 122.1(3) . . ?
C18 C19 H19 119.0 . . ?
H33A C33 H33B 108.2 . . ?
C34 C33 H33A 109.7 . . ?
C34 C33 H33B 109.7 . . ?
C32 C33 H33A 109.7 . . ?
C32 C33 H33B 109.7 . . ?
C32 C33 C34 109.8(3) . . ?
C33 C34 H34A 109.3 . . ?
C33 C34 H34B 109.3 . . ?
H34A C34 H34B 108.0 . . ?
C35 C34 C33 111.5(3) . . ?
C35 C34 H34A 109.3 . . ?
C35 C34 H34B 109.3 . . ?
C31 C30 H30A 109.7 . . ?
C31 C30 H30B 109.7 . . ?
H30A C30 H30B 108.2 . . ?
C29 C30 C31 109.7(2) . . ?
C29 C30 H30A 109.7 . . ?
C29 C30 H30B 109.7 . . ?
C7 C12 H12A 109.5 . . ?
C7 C12 H12B 109.5 . . ?
C7 C12 H12C 109.5 . . ?
H12A C12 H12B 109.5 . . ?
H12A C12 H12C 109.5 . . ?
H12B C12 H12C 109.5 . . ?
C11 C14 H14A 109.5 . . ?
C11 C14 H14B 109.5 . . ?
C11 C14 H14C 109.5 . . ?
H14A C14 H14B 109.5 . . ?
H14A C14 H14C 109.5 . . ?
H14B C14 H14C 109.5 . . ?
C37 C38 H38A 109.1 . . ?
C37 C38 H38B 109.1 . . ?
H38A C38 H38B 107.9 . . ?
C39 C38 C37 112.3(3) . . ?
C39 C38 H38A 109.1 . . ?
C39 C38 H38B 109.1 . . ?
C16 C17 H17 119.0 . . ?
C16 C17 C18 122.1(3) . . ?
C18 C17 H17 119.0 . . ?
N5 C32 H32A 108.0 . . ?
N5 C32 H32B 108.0 . . ?
C33 C32 N5 117.0(2) . . ?
C33 C32 H32A 108.0 . . ?
C33 C32 H32B 108.0 . . ?
H32A C32 H32B 107.3 . . ?
C19 C18 C17 118.0(3) . . ?
C19 C18 C23 121.7(3) . . ?
C17 C18 C23 120.3(3) . . ?
C30 C29 H29A 109.2 . . ?
C30 C29 H29B 109.2 . . ?
C30 C29 C28 112.2(3) . . ?
H29A C29 H29B 107.9 . . ?
C28 C29 H29A 109.2 . . ?
C28 C29 H29B 109.2 . . ?
C9 C10 H10 118.9 . . ?
C11 C10 C9 122.2(3) . . ?
C11 C10 H10 118.9 . . ?
C16 C22 H22A 109.5 . . ?
C16 C22 H22B 109.5 . . ?
C16 C22 H22C 109.5 . . ?
H22A C22 H22B 109.5 . . ?
H22A C22 H22C 109.5 . . ?
H22B C22 H22C 109.5 . . ?
C4 C5 H5A 109.5 . . ?
C4 C5 H5B 109.5 . . ?
C4 C5 H5C 109.5 . . ?
H5A C5 H5B 109.5 . . ?
H5A C5 H5C 109.5 . . ?
H5B C5 H5C 109.5 . . ?
C27 C26 H26A 109.3 . . ?
C27 C26 H26B 109.3 . . ?
H26A C26 H26B 108.0 . . ?
C25 C26 C27 111.5(3) . . ?
C25 C26 H26A 109.3 . . ?
C25 C26 H26B 109.3 . . ?
C9 C13 H13A 109.5 . . ?
C9 C13 H13B 109.5 . . ?
C9 C13 H13C 109.5 . . ?
H13A C13 H13B 109.5 . . ?
H13A C13 H13C 109.5 . . ?
H13B C13 H13C 109.5 . . ?
C34 C35 H35A 109.5 . . ?
C34 C35 H35B 109.5 . . ?
C34 C35 H35C 109.5 . . ?
H35A C35 H35B 109.5 . . ?
H35A C35 H35C 109.5 . . ?
H35B C35 H35C 109.5 . . ?
C2 C1 H1A 109.5 . . ?
C2 C1 H1B 109.5 . . ?
C2 C1 H1C 109.5 . . ?
H1A C1 H1B 109.5 . . ?
H1A C1 H1C 109.5 . . ?
H1B C1 H1C 109.5 . . ?
C20 C21 H21A 109.5 . . ?
C20 C21 H21B 109.5 . . ?
C20 C21 H21C 109.5 . . ?
H21A C21 H21B 109.5 . . ?
H21A C21 H21C 109.5 . . ?
H21B C21 H21C 109.5 . . ?
C26 C25 H25A 109.1 . . ?
C26 C25 H25B 109.1 . . ?
C26 C25 C24 112.4(3) . . ?
H25A C25 H25B 107.9 . . ?
C24 C25 H25A 109.1 . . ?
C24 C25 H25B 109.1 . . ?
C29 C28 H28A 109.5 . . ?
C29 C28 H28B 109.5 . . ?
C29 C28 H28C 109.5 . . ?
H28A C28 H28B 109.5 . . ?
H28A C28 H28C 109.5 . . ?
H28B C28 H28C 109.5 . . ?
C18 C23 H23A 109.5 . . ?
C18 C23 H23B 109.5 . . ?
C18 C23 H23C 109.5 . . ?
H23A C23 H23B 109.5 . . ?
H23A C23 H23C 109.5 . . ?
H23B C23 H23C 109.5 . . ?
C38 C39 H39A 109.5 . . ?
C38 C39 H39B 109.5 . . ?
C38 C39 H39C 109.5 . . ?
H39A C39 H39B 109.5 . . ?
H39A C39 H39C 109.5 . . ?
H39B C39 H39C 109.5 . . ?
C25 C24 H24A 109.5 . . ?
C25 C24 H24B 109.5 . . ?
C25 C24 H24C 109.5 . . ?
H24A C24 H24B 109.5 . . ?
H24A C24 H24C 109.5 . . ?
H24B C24 H24C 109.5 . . ?

loop_
_geom_bond_atom_site_label_1
_geom_bond_atom_site_label_2
_geom_bond_distance
_geom_bond_site_symmetry_2
_geom_bond_publ_flag
Fe1 N4 2.021(3) . ?
Fe1 N3 2.019(2) . ?
Fe1 N1 1.645(3) . ?
Fe1 N2 1.654(3) . ?
O1 N1 1.216(3) . ?
N4 C15 1.430(4) . ?
N4 C4 1.323(4) . ?
N3 C6 1.426(4) . ?
N3 C2 1.322(4) . ?
O2 N2 1.210(3) . ?
N5 C36 1.520(4) . ?
N5 C27 1.521(4) . ?
N5 C31 1.519(4) . ?
N5 C32 1.519(4) . ?
C6 C7 1.404(4) . ?
C6 C11 1.398(4) . ?
C15 C16 1.406(4) . ?
C15 C20 1.398(4) . ?
C36 H36A 0.9700 . ?
C36 H36B 0.9700 . ?
C36 C37 1.511(4) . ?
C7 C8 1.391(5) . ?
C7 C12 1.505(4) . ?
C2 C3 1.399(5) . ?
C2 C1 1.520(4) . ?
C4 C3 1.397(4) . ?
C4 C5 1.515(4) . ?
C9 C8 1.385(5) . ?
C9 C10 1.392(4) . ?
C9 C13 1.506(4) . ?
C27 H27A 0.9700 . ?
C27 H27B 0.9700 . ?
C27 C26 1.516(4) . ?
C37 H37A 0.9700 . ?
C37 H37B 0.9700 . ?
C37 C38 1.534(4) . ?
C11 C14 1.504(4) . ?
C11 C10 1.390(4) . ?
C16 C17 1.383(5) . ?
C16 C22 1.502(4) . ?
C3 H3 0.9300 . ?
C8 H8 0.9300 . ?
C20 C19 1.390(4) . ?
C20 C21 1.499(4) . ?
C31 H31A 0.9700 . ?
C31 H31B 0.9700 . ?
C31 C30 1.521(4) . ?
C19 H19 0.9300 . ?
C19 C18 1.384(5) . ?
C33 H33A 0.9700 . ?
C33 H33B 0.9700 . ?
C33 C34 1.523(4) . ?
C33 C32 1.514(4) . ?
C34 H34A 0.9700 . ?
C34 H34B 0.9700 . ?
C34 C35 1.520(4) . ?
C30 H30A 0.9700 . ?
C30 H30B 0.9700 . ?
C30 C29 1.513(4) . ?
C12 H12A 0.9600 . ?
C12 H12B 0.9600 . ?
C12 H12C 0.9600 . ?
C14 H14A 0.9600 . ?
C14 H14B 0.9600 . ?
C14 H14C 0.9600 . ?
C38 H38A 0.9700 . ?
C38 H38B 0.9700 . ?
C38 C39 1.512(5) . ?
C17 H17 0.9300 . ?
C17 C18 1.390(5) . ?
C32 H32A 0.9700 . ?
C32 H32B 0.9700 . ?
C18 C23 1.511(5) . ?
C29 H29A 0.9700 . ?
C29 H29B 0.9700 . ?
C29 C28 1.514(5) . ?
C10 H10 0.9300 . ?
C22 H22A 0.9600 . ?
C22 H22B 0.9600 . ?
C22 H22C 0.9600 . ?
C5 H5A 0.9600 . ?
C5 H5B 0.9600 . ?
C5 H5C 0.9600 . ?
C26 H26A 0.9700 . ?
C26 H26B 0.9700 . ?
C26 C25 1.505(5) . ?
C13 H13A 0.9600 . ?
C13 H13B 0.9600 . ?
C13 H13C 0.9600 . ?
C35 H35A 0.9600 . ?
C35 H35B 0.9600 . ?
C35 H35C 0.9600 . ?
C1 H1A 0.9600 . ?
C1 H1B 0.9600 . ?
C1 H1C 0.9600 . ?
C21 H21A 0.9600 . ?
C21 H21B 0.9600 . ?
C21 H21C 0.9600 . ?
C25 H25A 0.9700 . ?
C25 H25B 0.9700 . ?
C25 C24 1.516(5) . ?
C28 H28A 0.9600 . ?
C28 H28B 0.9600 . ?
C28 H28C 0.9600 . ?
C23 H23A 0.9600 . ?
C23 H23B 0.9600 . ?
C23 H23C 0.9600 . ?
C39 H39A 0.9600 . ?
C39 H39B 0.9600 . ?
C39 H39C 0.9600 . ?
C24 H24A 0.9600 . ?
C24 H24B 0.9600 . ?
C24 H24C 0.9600 . ?
